data_2007864
loop_
_publ_author_name
'Meetsma, Auke'
'de Boer, Jan L.'
'Damascelli, A.'
' Jegoudez, J.'
' Revcolevschi, A.'
'Palstra, T.T.M.'

_publ_section_title
;
 Inversion Symmetry in the Spin-Peierls Compound \a'-NaV~2~O~5~
;
_journal_issue 11
_journal_name_full 'Acta Crystallographica Section C'
_journal_page_first 1558
_journal_page_last 1561
_journal_paper_doi 10.1107/S0108270198004855
_journal_volume 54
_journal_year 1998
_chemical_formula_moiety 'Na V2 O5'
_chemical_formula_sum 'Na O5 V2'
_chemical_formula_weight 204.87
_chemical_name_systematic
;
 ?
;
_space_group_IT_number 59
_symmetry_cell_setting orthorhombic
_symmetry_space_group_name_Hall '-P 2ab 2a'
_symmetry_space_group_name_H-M 'P m m n :2'
_cell_angle_alpha 90
_cell_angle_beta 90
_cell_angle_gamma 90
_cell_formula_units_Z 2
_cell_length_a 11.3110(10)
_cell_length_b 3.6100(10)
_cell_length_c 4.8000(10)
_cell_measurement_reflns_used 22
_cell_measurement_temperature 295
_cell_measurement_theta_max 22.37
_cell_measurement_theta_min 14.57
_cell_volume 196.00(7)
_computing_cell_refinement 'SET4 (de Boer & Duisenberg, 1984)'
_computing_data_collection 'CAD4-UNIX Software (Enraf-Nonius, 1994)'
_computing_data_reduction 'HELENA (Spek, 1993)'
_computing_molecular_graphics
;
 Ca.R.Ine (Boudias & Monceau, 1996),
 ORTEP (Johnson, 1965),
 PLATON (Spek, 1994, 1996)
;
_computing_publication_material 'PLATON (Spek, 1990)'
_computing_structure_refinement 'SHELXL97 (Sheldrick, 1997b)'
_computing_structure_solution
;
 SHELXS97 (Sheldrick, 1997a)
;
_diffrn_ambient_temperature 295
_diffrn_measurement_device_type
;
    Enraf Nonius CAD-4F diffractometer
;
_diffrn_measurement_method \w/2\q
_diffrn_radiation_monochromator 'perpendicular mounted graphite'
_diffrn_radiation_source 'fine focus sealed Philips Mo tube'
_diffrn_radiation_type 'Mo K\a'
_diffrn_radiation_wavelength .71073
_diffrn_reflns_av_R_equivalents 0.0232
_diffrn_reflns_av_sigmaI/netI 0.0198
_diffrn_reflns_limit_h_max 20
_diffrn_reflns_limit_h_min -20
_diffrn_reflns_limit_k_max 6
_diffrn_reflns_limit_k_min 0
_diffrn_reflns_limit_l_max 8
_diffrn_reflns_limit_l_min 0
_diffrn_reflns_number 1472
_diffrn_reflns_reduction_process
;
 Intensity data were corrected for Lorentz and polarization  effects, scale
 variation, for absorption and reduced to F~o~^2^
;
_diffrn_reflns_theta_max 39.96
_diffrn_reflns_theta_min 3.60
_diffrn_standards_decay_% 1.0
_diffrn_standards_interval_time 180
_diffrn_standards_number 3
_exptl_absorpt_coefficient_mu 4.77
_exptl_absorpt_correction_T_max 0.938
_exptl_absorpt_correction_T_min 0.601
_exptl_absorpt_correction_type 'Gaussian integration (Spek, 1983)'
_exptl_crystal_colour black
_exptl_crystal_density_diffrn 3.471
_exptl_crystal_density_meas ?
_exptl_crystal_description 'rectangle plate'
_exptl_crystal_F_000 194
_exptl_crystal_size_max 0.20
_exptl_crystal_size_mid 0.15
_exptl_crystal_size_min 0.013
_refine_diff_density_max .675
_refine_diff_density_min -.429
_refine_ls_extinction_coef 0.067(4)
_refine_ls_extinction_method SHELXL97_(Sheldrick,_1997)
_refine_ls_goodness_of_fit_ref 1.126
_refine_ls_matrix_type full
_refine_ls_number_parameters 28
_refine_ls_number_reflns 701
_refine_ls_number_restraints 0
_refine_ls_restrained_S_all 1.126
_refine_ls_R_factor_all 0.0176
_refine_ls_R_factor_gt 0.0151
_refine_ls_shift/su_max 0.001
_refine_ls_shift/su_mean 0.000
_refine_ls_structure_factor_coef Fsqd
_refine_ls_weighting_details 'w = 1/[\s^2^(Fo^2^)+(0.0189P)^2^] where P=(Fo^2^+2Fc^2^)/3'
_refine_ls_weighting_scheme calc
_refine_ls_wR_factor_ref 0.0386
_reflns_number_gt 650
_reflns_number_total 701
_reflns_threshold_expression I>2\s(I)
_cod_data_source_file sk1183.cif
_cod_data_source_block sk1183
_cod_depositor_comments
;
The following automatic conversions were performed:
'_symmetry_cell_setting' value 'Orthorhombic' changed to 'orthorhombic'
according to '/home/saulius/struct/CIF-dictionaries/cif_core.dic'
dictionary named 'cif_core.dic' version 2.4.1 from 2010-06-29.

Automatic conversion script
Id: cif_fix_enum 1527 2010-12-29 10:47:43Z saulius 

The following automatic conversions were performed:

'_symmetry_cell_setting' value 'Orthorhombic' changed to
'orthorhombic' according to
/home/saulius/struct/CIF-dictionaries/cif_core.dic dictionary named
'cif_core.dic' version 2.4.1 from 2010-06-29.

Automatic conversion script
Id: cif_fix_values 1715 2011-07-08 13:25:40Z adriana 

The following automatic conversions were performed:

'_exptl_crystal_density_meas' value 'Not measured' was changed to '?'
- the value is perceived as not measured.

Automatic conversion script
Id: cif_fix_values 3008 2015-01-20 13:52:24Z robertas 

The following automatic conversions were performed:

'_refine_ls_weighting_scheme' value 'calc w =
1/[\s^2^(Fo^2^)+(0.0189P)^2^] where P=(Fo^2^+2Fc^2^)/3' was changed
to 'calc'. New tag '_refine_ls_weighting_details' was created. The
value of the new tag was set to 'w = 1/[\s^2^(Fo^2^)+(0.0189P)^2^]
where P=(Fo^2^+2Fc^2^)/3'.

Automatic conversion script
Id: cif_fix_values 3143 2015-03-26 13:38:13Z robertas 
;
_cod_original_sg_symbol_H-M 'P m m n'
_cod_database_code 2007864

loop_
_symmetry_equiv_pos_as_xyz
x,y,z
1/2-x,1/2-y,z
1/2+x,-y,-z
-x,1/2+y,-z
-x,-y,-z
1/2+x,1/2+y,-z
1/2-x,y,z
x,1/2-y,z

loop_
_atom_site_aniso_label
_atom_site_aniso_U_11
_atom_site_aniso_U_22
_atom_site_aniso_U_33
_atom_site_aniso_U_12
_atom_site_aniso_U_13
_atom_site_aniso_U_23
V .00580(10) .00490(10) .01130(10) .0000 -.00220(10) .0000
O1 .0064(3) .0084(4) .0135(4) .0000 .0000 .0000
O2 .0140(3) .0181(4) .0132(3) .0000 -.0008(2) .0000
O3 .0066(2) .0053(2) .0173(3) .0000 -.0018(2) .0000
Na .0230(3) .0125(3) .0154(3) .0000 .0000 .0000

loop_
_atom_site_label
_atom_site_fract_x
_atom_site_fract_y
_atom_site_fract_z
_atom_site_U_iso_or_equiv
_atom_site_thermal_displace_type
_atom_site_occupancy
V .097880(10) .75000 .60781(3) .00730(10) Uani 1.000
O1 .25000 .75000 .4805(2) .0094(2) Uani 1.000
O2 .11452(7) .75000 .94197(17) .0151(2) Uani 1.000
O3 .07302(6) .25000 .48769(16) .00970(10) Uani 1.000
Na .25000 .25000 .14080(15) .0170(2) Uani 1.000

loop_
_atom_type_symbol
_atom_type_description
_atom_type_scat_dispersion_real
_atom_type_scat_dispersion_imag
_atom_type_scat_source
V V .3005 .5294 'International Tables Vol C Tables 4.2.6.8 and 6.1.1.4'
O O .0106 .0060 'International Tables Vol C Tables 4.2.6.8 and 6.1.1.4'
Na Na .0362 .0249 'International Tables Vol C Tables 4.2.6.8 and 6.1.1.4'

loop_
_geom_angle_atom_site_label_1
_geom_angle_atom_site_label_2
_geom_angle_atom_site_label_3
_geom_angle_site_symmetry_1
_geom_angle_site_symmetry_3
_geom_angle
_geom_angle_publ_flag
O1 V O2 . . 102.86(4) yes
O1 V O3 . . 92.15(2) yes
O1 V O3 . 1_565 92.15(2) yes
O1 V O3 . 4_556 147.11(4) yes
O2 V O3 . . 108.42(2) yes
O2 V O3 . 1_565 108.42(2) yes
O2 V O3 . 4_556 110.03(4) yes
O3 V O3 . 1_565 140.87(3) yes
O3 V O3 . 4_556 77.74(2) yes
O3 V O3 1_565 4_556 77.74(2) yes
V O1 V . 2_565 140.89(6) yes
V O3 V . 1_545 140.87(4) yes
V O3 V . 4_546 102.26(2) yes
V O3 V 1_545 4_546 102.26(2) yes

loop_
_geom_bond_atom_site_label_1
_geom_bond_atom_site_label_2
_geom_bond_site_symmetry_1
_geom_bond_site_symmetry_2
_geom_bond_distance
_geom_bond_publ_flag
V O1 . . 1.8259(6) yes
V O2 . . 1.6150(9) yes
V O3 . . 1.9156(6) yes
V O3 . 1_565 1.9156(6) yes
V O3 . 4_556 1.9867(9) yes

loop_
_geom_contact_atom_site_label_1
_geom_contact_atom_site_label_2
_geom_contact_distance
_geom_contact_site_symmetry_2
_geom_contact_publ_flag
V V 3.0384(9) 4_556 no
V V 3.0384(9) 4_546 no
V O2 3.2016(12) 1_554 no
V Na 3.3531(11) 1_555 no
V Na 3.3531(11) 1_565 no
V V 3.4413(10) 2_565 no
V Na 3.5726(11) 1_556 no
V Na 3.5726(11) 1_566 no
V V 3.6100(10) 1_545 no
V V 3.6100(10) 1_565 no
V O2 3.6270(13) 2_565 no
V O2 3.7013(12) 4_547 no
V O2 3.7013(12) 4_557 no
Na O1 2.4325(11) 1_545 yes
Na O1 2.4325(11) 1_555 yes
Na O2 2.5529(9) 1_544 yes
Na O2 2.5529(9) 1_554 yes
Na O2 2.5529(9) 2_554 yes
Na O2 2.5529(9) 2_564 yes
Na O3 2.6038(11) 2_555 yes
Na O3 2.6038(11) 1_555 yes
Na V 3.3531(11) 1_545 no
Na V 3.3531(11) 1_555 no
Na V 3.3531(11) 2_555 no
Na V 3.3531(11) 2_565 no
Na V 3.5726(11) 1_544 no
Na V 3.5726(11) 1_554 no
Na V 3.5726(11) 2_554 no
Na V 3.5726(11) 2_564 no
Na Na 3.6100(10) 1_545 no
Na Na 3.6100(10) 1_565 no
Na O1 3.6473(15) 1_544 no
Na O1 3.6473(15) 1_554 no
Na O3 3.7196(14) 1_554 no
Na O3 3.7196(14) 2_554 no
